data_7203321
loop_
_publ_author_name
'Huang, Xiao-Chun'
'Li, Dan'
'Chen, Xiao-Ming'

_publ_section_title
;
 Solvent-induced supramolecular isomerism in silver(i)
 2-methylimidazolate
;
_journal_issue 4
_journal_name_full CrystEngComm
_journal_page_first 351
_journal_paper_doi 10.1039/b602465c
_journal_volume 8
_journal_year 2006
_chemical_formula_sum 'C4 H5 Ag N2'
_chemical_formula_weight 188.97
_chemical_name_systematic
;
?
;
_space_group_IT_number 14
_symmetry_cell_setting monoclinic
_symmetry_space_group_name_Hall '-P 2yn'
_symmetry_space_group_name_H-M 'P 1 21/n 1'
_atom_sites_solution_hydrogens geom
_atom_sites_solution_primary direct
_atom_sites_solution_secondary difmap
_audit_creation_method SHELXL-97
_cell_angle_alpha 90.00
_cell_angle_beta 92.4520(10)
_cell_angle_gamma 90.00
_cell_formula_units_Z 4
_cell_length_a 7.8906(7)
_cell_length_b 5.9706(5)
_cell_length_c 10.8708(9)
_cell_measurement_temperature 293(2)
_cell_volume 511.67(8)
_computing_cell_refinement 'SAINT-PLUS, Ver. 6.0, 1997'
_computing_data_collection 'SMART, 1998.'
_computing_data_reduction 'SAINT-PLUS, Ver. 6.0, 1997'
_computing_molecular_graphics 'XP, Ver. 6.10, Bruker AXS Inc., 2000.'
_computing_publication_material 'SHELXTL-Bruker AXS Inc., 1998.'
_computing_structure_refinement 'SHELXL-97 (Sheldrick, 1997)'
_computing_structure_solution 'SHELXS-97 (Sheldrick, 1990)'
_diffrn_ambient_temperature 293(2)
_diffrn_measured_fraction_theta_full 0.975
_diffrn_measured_fraction_theta_max 0.975
_diffrn_measurement_device_type 'Bruker Apex CCD'
_diffrn_measurement_method '\w scan'
_diffrn_radiation_monochromator graphite
_diffrn_radiation_source 'fine-focus sealed tube'
_diffrn_radiation_type MoK\a
_diffrn_radiation_wavelength 0.71073
_diffrn_reflns_av_R_equivalents 0.0138
_diffrn_reflns_av_sigmaI/netI 0.0115
_diffrn_reflns_limit_h_max 10
_diffrn_reflns_limit_h_min -10
_diffrn_reflns_limit_k_max 7
_diffrn_reflns_limit_k_min -7
_diffrn_reflns_limit_l_max 14
_diffrn_reflns_limit_l_min -14
_diffrn_reflns_number 5607
_diffrn_reflns_theta_full 27.98
_diffrn_reflns_theta_max 27.98
_diffrn_reflns_theta_min 3.13
_exptl_absorpt_coefficient_mu 3.790
_exptl_absorpt_correction_T_max 0.7031
_exptl_absorpt_correction_T_min 0.5178
_exptl_absorpt_correction_type multi-scan
_exptl_absorpt_process_details 'SADABS (Bruker, 2002)'
_exptl_crystal_colour colorless
_exptl_crystal_density_diffrn 2.453
_exptl_crystal_density_method 'not measured'
_exptl_crystal_description needle
_exptl_crystal_F_000 360
_exptl_crystal_size_max 0.20
_exptl_crystal_size_mid 0.18
_exptl_crystal_size_min 0.10
_refine_diff_density_max 0.415
_refine_diff_density_min -0.397
_refine_diff_density_rms 0.070
_refine_ls_extinction_coef 0.0072(5)
_refine_ls_extinction_expression Fc^*^=kFc[1+0.001xFc^2^\l^3^/sin(2\q)]^-1/4^
_refine_ls_extinction_method SHELXL
_refine_ls_goodness_of_fit_ref 1.047
_refine_ls_hydrogen_treatment constr
_refine_ls_matrix_type full
_refine_ls_number_parameters 68
_refine_ls_number_reflns 1197
_refine_ls_number_restraints 0
_refine_ls_restrained_S_all 1.047
_refine_ls_R_factor_all 0.0316
_refine_ls_R_factor_gt 0.0260
_refine_ls_shift/su_max 0.000
_refine_ls_shift/su_mean 0.000
_refine_ls_structure_factor_coef Fsqd
_refine_ls_weighting_details 'calc w=1/[\s^2^(Fo^2^)+(0.0146P)^2^+1.2400P] where P=(Fo^2^+2Fc^2^)/3'
_refine_ls_weighting_scheme calc
_refine_ls_wR_factor_gt 0.0506
_refine_ls_wR_factor_ref 0.0533
_reflns_number_gt 1032
_reflns_number_total 1197
_reflns_threshold_expression >2sigma(I)
_cod_data_source_file b602465c.txt
_cod_data_source_block compound_1c
_cod_depositor_comments
;
The following automatic conversions were performed:
'_symmetry_cell_setting' value 'Monoclinic' changed to 'monoclinic'
according to '/home/saulius/struct/CIF-dictionaries/cif_core.dic'
dictionary named 'cif_core.dic' version 2.4.1 from
2010-06-29.

'_exptl_absorpt_correction_type' value 'Multi-scan' changed
to 'multi-scan' according to
'/home/saulius/struct/CIF-dictionaries/cif_core.dic' dictionary named
'cif_core.dic' version 2.4.1 from 2010-06-29.

Automatic conversion script
Id: cif_fix_enum 1527 2010-12-29 10:47:43Z saulius 
;
_cod_original_sg_symbol_H-M P2(1)/n
_cod_original_formula_sum 'C4 H5 Ag1 N2'
_cod_database_code 7203321

loop_
_symmetry_equiv_pos_as_xyz
'x, y, z'
'-x+1/2, y+1/2, -z+1/2'
'-x, -y, -z'
'x-1/2, -y-1/2, z-1/2'

loop_
_atom_site_label
_atom_site_type_symbol
_atom_site_fract_x
_atom_site_fract_y
_atom_site_fract_z
_atom_site_U_iso_or_equiv
_atom_site_adp_type
_atom_site_occupancy
_atom_site_symmetry_multiplicity
_atom_site_calc_flag
_atom_site_refinement_flags
_atom_site_disorder_assembly
_atom_site_disorder_group
Ag1 Ag 0.5000 0.0000 1.0000 0.03617(14) Uani 1 2 d S . .
Ag2 Ag 0.5000 0.5000 0.5000 0.03908(14) Uani 1 2 d S . .
N1 N 0.4681(3) 0.0824(4) 0.8158(2) 0.0277(5) Uani 1 1 d . . .
N2 N 0.4725(3) 0.2586(4) 0.6359(2) 0.0290(5) Uani 1 1 d . . .
C2 C 0.3824(4) -0.0462(5) 0.7280(3) 0.0310(7) Uani 1 1 d . . .
H2A H 0.3313 -0.1838 0.7418 0.037 Uiso 1 1 calc R . .
C4 C 0.6193(5) 0.4476(6) 0.8144(3) 0.0396(8) Uani 1 1 d . . .
H4A H 0.6382 0.4158 0.9004 0.059 Uiso 1 1 calc R . .
H4B H 0.5577 0.5856 0.8047 0.059 Uiso 1 1 calc R . .
H4C H 0.7264 0.4608 0.7763 0.059 Uiso 1 1 calc R . .
C3 C 0.3850(4) 0.0598(6) 0.6197(3) 0.0320(7) Uani 1 1 d . . .
H3A H 0.3360 0.0080 0.5458 0.038 Uiso 1 1 calc R . .
C1 C 0.5201(3) 0.2639(5) 0.7553(2) 0.0245(6) Uani 1 1 d . . .

loop_
_atom_site_aniso_label
_atom_site_aniso_U_11
_atom_site_aniso_U_22
_atom_site_aniso_U_33
_atom_site_aniso_U_23
_atom_site_aniso_U_13
_atom_site_aniso_U_12
Ag1 0.0547(3) 0.0366(2) 0.01724(18) 0.01168(13) 0.00224(14) 0.00379(16)
Ag2 0.0570(3) 0.0392(2) 0.02141(19) 0.01570(14) 0.00660(15) 0.00509(16)
N1 0.0333(13) 0.0301(13) 0.0198(11) 0.0088(10) 0.0034(10) -0.0004(11)
N2 0.0377(14) 0.0315(13) 0.0179(11) 0.0076(10) 0.0036(10) 0.0025(11)
C2 0.0333(16) 0.0282(15) 0.0317(16) 0.0030(13) 0.0040(12) -0.0039(13)
C4 0.048(2) 0.0345(18) 0.0358(18) 0.0023(14) -0.0044(15) -0.0054(15)
C3 0.0360(17) 0.0386(17) 0.0212(14) -0.0014(13) -0.0030(12) 0.0004(14)
C1 0.0249(14) 0.0281(15) 0.0204(13) 0.0052(11) 0.0010(10) 0.0009(12)

loop_
_atom_type_symbol
_atom_type_description
_atom_type_scat_dispersion_real
_atom_type_scat_dispersion_imag
_atom_type_scat_source
C C 0.0033 0.0016 'International Tables Vol C Tables 4.2.6.8 and 6.1.1.4'
H H 0.0000 0.0000 'International Tables Vol C Tables 4.2.6.8 and 6.1.1.4'
N N 0.0061 0.0033 'International Tables Vol C Tables 4.2.6.8 and 6.1.1.4'
Ag Ag -0.8971 1.1015 'International Tables Vol C Tables 4.2.6.8 and 6.1.1.4'

loop_
_geom_angle_atom_site_label_1
_geom_angle_atom_site_label_2
_geom_angle_atom_site_label_3
_geom_angle
_geom_angle_site_symmetry_1
_geom_angle_site_symmetry_3
_geom_angle_publ_flag
N1 Ag1 N1 180.000(1) . 3_657 ?
N2 Ag2 N2 180.0 3_666 . ?
C1 N1 C2 105.2(2) . . ?
C1 N1 Ag1 129.8(2) . . ?
C2 N1 Ag1 125.0(2) . . ?
C1 N2 C3 105.2(2) . . ?
C1 N2 Ag2 129.8(2) . . ?
C3 N2 Ag2 124.9(2) . . ?
C3 C2 N1 108.7(3) . . ?
C2 C3 N2 108.7(3) . . ?
N2 C1 N1 112.2(3) . . ?
N2 C1 C4 124.1(3) . . ?
N1 C1 C4 123.7(3) . . ?

loop_
_geom_bond_atom_site_label_1
_geom_bond_atom_site_label_2
_geom_bond_distance
_geom_bond_site_symmetry_2
_geom_bond_publ_flag
Ag1 N1 2.067(2) . ?
Ag1 N1 2.067(2) 3_657 ?
Ag2 N2 2.082(2) 3_666 ?
Ag2 N2 2.082(2) . ?
N1 C1 1.341(4) . ?
N1 C2 1.379(4) . ?
N2 C1 1.336(3) . ?
N2 C3 1.381(4) . ?
C2 C3 1.337(4) . ?
C4 C1 1.478(4) . ?
